data_7243076
loop_
_publ_author_name
'Liu, Yifei'
'Dong, Zhen'
'Yang, Rui'
'Li, Haiyan'
'Liu, Yaxin'
'Ye, Zhiwen'

_publ_section_title
;
 Imino-bridged N-rich energetic materials: C4H3N17 and their derivatives
 assembled from the powerful combination of four tetrazoles
;
_journal_issue 31
_journal_name_full CrystEngComm
_journal_page_first 5377
_journal_page_last 5384
_journal_paper_doi 10.1039/D1CE00674F
_journal_volume 23
_journal_year 2021
_chemical_formula_moiety 'C4 H3 N17, 2(C2 H6 O S)'
_chemical_formula_sum 'C8 H15 N17 O2 S2'
_chemical_formula_weight 445.49
_space_group_crystal_system monoclinic
_space_group_IT_number 5
_space_group_name_Hall 'C 2y'
_space_group_name_H-M_alt 'C 1 2 1'
_atom_sites_solution_hydrogens mixed
_audit_creation_method SHELXL-2018/3
_audit_update_record
;
2021-03-23 deposited with the CCDC.	2021-06-16 downloaded from the CCDC.
;
_cell_angle_alpha 90
_cell_angle_beta 117.138(5)
_cell_angle_gamma 90
_cell_formula_units_Z 2
_cell_length_a 13.226(2)
_cell_length_b 10.403(2)
_cell_length_c 7.7069(15)
_cell_measurement_reflns_used 3245
_cell_measurement_temperature 296(2)
_cell_measurement_theta_max 27.46
_cell_measurement_theta_min 2.61
_cell_volume 943.7(3)
_computing_structure_refinement 'SHELXL-2018/3 (Sheldrick, 2018)'
_computing_structure_solution 'SHELXT 2014/5 (Sheldrick, 2014)'
_diffrn_ambient_temperature 296(2)
_diffrn_detector_area_resol_mean 10.42
_diffrn_measured_fraction_theta_full 0.987
_diffrn_measured_fraction_theta_max 0.983
_diffrn_measurement_device_type 'Bruker D8 QUEST PHOTON 100'
_diffrn_measurement_method '\f and \w scans'
_diffrn_radiation_type MoK\a
_diffrn_radiation_wavelength 0.71073
_diffrn_reflns_av_R_equivalents 0.0242
_diffrn_reflns_av_unetI/netI 0.0314
_diffrn_reflns_Laue_measured_fraction_full 0.987
_diffrn_reflns_Laue_measured_fraction_max 0.983
_diffrn_reflns_limit_h_max 17
_diffrn_reflns_limit_h_min -16
_diffrn_reflns_limit_k_max 11
_diffrn_reflns_limit_k_min -13
_diffrn_reflns_limit_l_max 8
_diffrn_reflns_limit_l_min -10
_diffrn_reflns_number 4186
_diffrn_reflns_point_group_measured_fraction_full 0.839
_diffrn_reflns_point_group_measured_fraction_max 0.817
_diffrn_reflns_theta_full 25.242
_diffrn_reflns_theta_max 27.504
_diffrn_reflns_theta_min 2.613
_diffrn_source.source 'Ius 2.0'
_diffrn_source.type microfocus

_exptl_absorpt_coefficient_mu 0.331
_exptl_absorpt_correction_T_max 0.7456
_exptl_absorpt_correction_T_min 0.6417
_exptl_absorpt_correction_type multi-scan
_exptl_absorpt_process_details sadabs
_exptl_crystal_colour colourless
_exptl_crystal_density_diffrn 1.568
_exptl_crystal_description block
_exptl_crystal_F_000 460
_exptl_crystal_size_max 0.220
_exptl_crystal_size_mid 0.200
_exptl_crystal_size_min 0.120
_refine_diff_density_max 0.325
_refine_diff_density_min -0.259
_refine_diff_density_rms 0.042
_refine_ls_abs_structure_details
;
 Flack x determined using 580 quotients [(I+)-(I-)]/[(I+)+(I-)]
 (Parsons, Flack and Wagner, Acta Cryst. B69 (2013) 249-259).
;
_refine_ls_abs_structure_Flack 0.03(3)
_refine_ls_extinction_method none
_refine_ls_goodness_of_fit_ref 1.081
_refine_ls_hydrogen_treatment mixed
_refine_ls_matrix_type full
_refine_ls_number_parameters 135
_refine_ls_number_reflns 1758
_refine_ls_number_restraints 1
_refine_ls_restrained_S_all 1.080
_refine_ls_R_factor_all 0.0343
_refine_ls_R_factor_gt 0.0311
_refine_ls_shift/su_max 0.000
_refine_ls_shift/su_mean 0.000
_refine_ls_structure_factor_coef Fsqd
_refine_ls_weighting_details 'w=1/[\s^2^(Fo^2^)+(0.0506P)^2^+0.1038P] where P=(Fo^2^+2Fc^2^)/3'
_refine_ls_weighting_scheme calc
_refine_ls_wR_factor_gt 0.0804
_refine_ls_wR_factor_ref 0.0822
_reflns_Friedel_coverage 0.574
_reflns_Friedel_fraction_full 0.672
_reflns_Friedel_fraction_max 0.630
_reflns_number_gt 1651
_reflns_number_total 1758
_reflns_threshold_expression 'I > 2\s(I)'
_cod_data_source_file d1ce00674f2.cif
_cod_data_source_block LYF210322_a
_cod_depositor_comments 'Adding full bibliography for 7243073--7243078.cif.'
_cod_original_cell_volume 943.6(3)
_cod_original_sg_symbol_H-M 'C 2'
_cod_database_code 7243076
_shelx_shelxl_version_number 2018/3
_shelx_space_group_comment
;
The symmetry employed for this shelxl refinement is uniquely defined
by the following loop, which should always be used as a source of
symmetry information in preference to the above space-group names.
They are only intended as comments.
;
_shelx_estimated_absorpt_t_min 0.931
_shelx_estimated_absorpt_t_max 0.961

loop_
_space_group_symop_operation_xyz
'x, y, z'
'-x, y, -z'
'x+1/2, y+1/2, z'
'-x+1/2, y+1/2, -z'

loop_
_atom_site_label
_atom_site_type_symbol
_atom_site_fract_x
_atom_site_fract_y
_atom_site_fract_z
_atom_site_U_iso_or_equiv
_atom_site_adp_type
_atom_site_occupancy
_atom_site_site_symmetry_order
_atom_site_calc_flag
_atom_site_refinement_flags_posn
_atom_site_refinement_flags_adp
_atom_site_refinement_flags_occupancy
_atom_site_disorder_assembly
_atom_site_disorder_group
C1 C 0.4556(2) 0.1775(3) 0.8245(3) 0.0346(6) Uani 1 1 d . . . . .
C2 C 0.4071(2) 0.3743(3) 0.6162(3) 0.0338(6) Uani 1 1 d . . . . .
C3 C 0.7241(3) 0.9564(3) 0.9013(5) 0.0520(8) Uani 1 1 d . . . . .
H3A H 0.793855 0.935094 1.013593 0.078 Uiso 1 1 calc R U . . .
H3B H 0.684301 1.020587 0.935986 0.078 Uiso 1 1 calc R U . . .
H3C H 0.740379 0.989156 0.800323 0.078 Uiso 1 1 calc R U . . .
C4 C 0.6434(3) 0.7664(3) 1.0390(5) 0.0529(8) Uani 1 1 d . . . . .
H4A H 0.602123 0.687321 1.019428 0.079 Uiso 1 1 calc R U . . .
H4B H 0.609724 0.831125 1.085059 0.079 Uiso 1 1 calc R U . . .
H4C H 0.721018 0.753426 1.133600 0.079 Uiso 1 1 calc R U . . .
N1 N 0.500000 0.2404(3) 1.000000 0.0370(7) Uani 1 2 d S T P . .
H1 H 0.500000 0.316(6) 1.000000 0.055 Uiso 1 2 d S U P . .
N2 N 0.4444(2) 0.0541(2) 0.7904(3) 0.0459(6) Uani 1 1 d . . . . .
N3 N 0.3945(3) 0.0431(3) 0.5897(4) 0.0538(7) Uani 1 1 d . . . . .
N4 N 0.3771(3) 0.1526(3) 0.5065(3) 0.0472(7) Uani 1 1 d . . . . .
N5 N 0.4157(2) 0.2422(2) 0.6533(3) 0.0361(6) Uani 1 1 d . . . . .
N6 N 0.3594(2) 0.4257(2) 0.4411(3) 0.0424(6) Uani 1 1 d . . . . .
N7 N 0.3740(2) 0.5493(2) 0.4857(3) 0.0423(6) Uani 1 1 d . . . . .
H7 H 0.350830 0.608731 0.398558 0.051 Uiso 1 1 calc R U . . .
N8 N 0.4260(3) 0.5739(2) 0.6718(3) 0.0489(6) Uani 1 1 d . . . . .
N9 N 0.4498(3) 0.4589(2) 0.7614(3) 0.0479(6) Uani 1 1 d . . . . .
O1 O 0.71419(19) 0.7211(2) 0.7787(3) 0.0534(6) Uani 1 1 d . . . . .
S1 S 0.63821(5) 0.81656(7) 0.81620(8) 0.0411(2) Uani 1 1 d . . . . .

loop_
_atom_site_aniso_label
_atom_site_aniso_U_11
_atom_site_aniso_U_22
_atom_site_aniso_U_33
_atom_site_aniso_U_23
_atom_site_aniso_U_13
_atom_site_aniso_U_12
C1 0.0373(14) 0.0337(14) 0.0320(13) -0.0024(10) 0.0150(11) 0.0015(11)
C2 0.0374(14) 0.0370(15) 0.0275(12) -0.0005(10) 0.0154(11) -0.0016(11)
C3 0.063(2) 0.0367(16) 0.0539(17) -0.0068(13) 0.0247(15) -0.0086(14)
C4 0.0628(19) 0.0479(18) 0.0502(16) -0.0015(13) 0.0277(15) -0.0048(14)
N1 0.0464(18) 0.0324(17) 0.0254(13) 0.000 0.0107(13) 0.000
N2 0.0577(15) 0.0348(12) 0.0374(11) -0.0044(10) 0.0149(11) -0.0010(11)
N3 0.0699(18) 0.0411(15) 0.0397(13) -0.0082(11) 0.0157(13) 0.0011(14)
N4 0.0606(17) 0.0409(15) 0.0328(12) -0.0075(10) 0.0148(12) 0.0004(12)
N5 0.0442(14) 0.0346(13) 0.0259(10) -0.0036(8) 0.0129(9) -0.0006(10)
N6 0.0511(14) 0.0406(14) 0.0303(11) 0.0036(10) 0.0141(10) -0.0016(11)
N7 0.0501(14) 0.0419(14) 0.0323(11) 0.0061(10) 0.0166(10) -0.0004(11)
N8 0.0704(17) 0.0388(14) 0.0378(12) 0.0015(10) 0.0249(13) -0.0030(13)
N9 0.0699(18) 0.0385(14) 0.0298(11) 0.0009(10) 0.0181(12) -0.0006(13)
O1 0.0563(13) 0.0493(12) 0.0521(11) -0.0207(10) 0.0225(10) 0.0016(11)
S1 0.0420(3) 0.0360(3) 0.0362(3) -0.0055(3) 0.0098(3) 0.0018(3)

loop_
_atom_type_symbol
_atom_type_description
_atom_type_scat_dispersion_real
_atom_type_scat_dispersion_imag
_atom_type_scat_source
C C 0.0033 0.0016 'International Tables Vol C Tables 4.2.6.8 and 6.1.1.4'
H H 0.0000 0.0000 'International Tables Vol C Tables 4.2.6.8 and 6.1.1.4'
N N 0.0061 0.0033 'International Tables Vol C Tables 4.2.6.8 and 6.1.1.4'
S S 0.1246 0.1234 'International Tables Vol C Tables 4.2.6.8 and 6.1.1.4'
O O 0.0106 0.0060 'International Tables Vol C Tables 4.2.6.8 and 6.1.1.4'

loop_
_geom_angle_atom_site_label_1
_geom_angle_atom_site_label_2
_geom_angle_atom_site_label_3
_geom_angle
_geom_angle_site_symmetry_1
_geom_angle_site_symmetry_3
_geom_angle_publ_flag
N2 C1 N5 109.6(2) . . ?
N2 C1 N1 128.8(3) . . ?
N5 C1 N1 121.6(3) . . ?
N6 C2 N9 114.5(3) . . ?
N6 C2 N5 124.5(2) . . ?
N9 C2 N5 121.0(2) . . ?
S1 C3 H3A 109.5 . . ?
S1 C3 H3B 109.5 . . ?
H3A C3 H3B 109.5 . . ?
S1 C3 H3C 109.5 . . ?
H3A C3 H3C 109.5 . . ?
H3B C3 H3C 109.5 . . ?
S1 C4 H4A 109.5 . . ?
S1 C4 H4B 109.5 . . ?
H4A C4 H4B 109.5 . . ?
S1 C4 H4C 109.5 . . ?
H4A C4 H4C 109.5 . . ?
H4B C4 H4C 109.5 . . ?
C1 N1 C1 122.9(3) 2_657 . ?
C1 N1 H1 118.53(16) 2_657 . ?
C1 N1 H1 118.53(17) . . ?
C1 N2 N3 105.0(2) . . ?
N4 N3 N2 111.9(2) . . ?
N3 N4 N5 106.1(2) . . ?
C1 N5 N4 107.3(2) . . ?
C1 N5 C2 130.3(2) . . ?
N4 N5 C2 122.3(2) . . ?
C2 N6 N7 100.6(2) . . ?
N8 N7 N6 114.8(2) . . ?
N8 N7 H7 122.6 . . ?
N6 N7 H7 122.6 . . ?
N7 N8 N9 105.8(2) . . ?
C2 N9 N8 104.3(2) . . ?
O1 S1 C4 104.74(15) . . ?
O1 S1 C3 103.70(15) . . ?
C4 S1 C3 98.53(16) . . ?

loop_
_geom_bond_atom_site_label_1
_geom_bond_atom_site_label_2
_geom_bond_distance
_geom_bond_site_symmetry_2
_geom_bond_publ_flag
C1 N2 1.305(4) . ?
C1 N5 1.356(3) . ?
C1 N1 1.371(3) . ?
C2 N6 1.314(3) . ?
C2 N9 1.330(4) . ?
C2 N5 1.397(3) . ?
C3 S1 1.777(3) . ?
C3 H3A 0.9600 . ?
C3 H3B 0.9600 . ?
C3 H3C 0.9600 . ?
C4 S1 1.766(3) . ?
C4 H4A 0.9600 . ?
C4 H4B 0.9600 . ?
C4 H4C 0.9600 . ?
N1 H1 0.78(6) . ?
N2 N3 1.382(3) . ?
N3 N4 1.275(4) . ?
N4 N5 1.372(3) . ?
N6 N7 1.322(3) . ?
N7 N8 1.303(3) . ?
N7 H7 0.8600 . ?
N8 N9 1.345(4) . ?
O1 S1 1.531(2) . ?

loop_
_geom_hbond_atom_site_label_D
_geom_hbond_atom_site_label_H
_geom_hbond_atom_site_label_A
_geom_hbond_distance_DH
_geom_hbond_distance_HA
_geom_hbond_distance_DA
_geom_hbond_angle_DHA
_geom_hbond_site_symmetry_A
_geom_hbond_publ_flag
N7 H7 S1 0.86 2.77 3.582(3) 158.8 2_656 yes
N7 H7 O1 0.86 1.70 2.557(3) 171.7 2_656 yes
N1 H1 N9 0.78(6) 2.22(4) 2.806(4) 132.1(12) 2_657 yes
N1 H1 N9 0.78(6) 2.22(4) 2.806(4) 132.1(12) . yes

loop_
_geom_torsion_atom_site_label_1
_geom_torsion_atom_site_label_2
_geom_torsion_atom_site_label_3
_geom_torsion_atom_site_label_4
_geom_torsion
_geom_torsion_site_symmetry_1
_geom_torsion_site_symmetry_2
_geom_torsion_site_symmetry_3
_geom_torsion_site_symmetry_4
_geom_torsion_publ_flag
N2 C1 N1 C1 2.0(2) . . . 2_657 ?
N5 C1 N1 C1 -177.8(3) . . . 2_657 ?
N5 C1 N2 N3 -0.6(3) . . . . ?
N1 C1 N2 N3 179.7(3) . . . . ?
C1 N2 N3 N4 0.4(4) . . . . ?
N2 N3 N4 N5 -0.1(4) . . . . ?
N2 C1 N5 N4 0.5(3) . . . . ?
N1 C1 N5 N4 -179.7(2) . . . . ?
N2 C1 N5 C2 178.0(3) . . . . ?
N1 C1 N5 C2 -2.2(5) . . . . ?
N3 N4 N5 C1 -0.2(3) . . . . ?
N3 N4 N5 C2 -178.0(3) . . . . ?
N6 C2 N5 C1 -175.2(3) . . . . ?
N9 C2 N5 C1 5.8(6) . . . . ?
N6 C2 N5 N4 2.0(5) . . . . ?
N9 C2 N5 N4 -177.0(3) . . . . ?
N9 C2 N6 N7 -0.5(3) . . . . ?
N5 C2 N6 N7 -179.6(3) . . . . ?
C2 N6 N7 N8 0.0(3) . . . . ?
N6 N7 N8 N9 0.6(4) . . . . ?
N6 C2 N9 N8 0.9(4) . . . . ?
N5 C2 N9 N8 -180.0(3) . . . . ?
N7 N8 N9 C2 -0.8(3) . . . . ?
